data_9004954
loop_
_publ_author_name
'Tribaudino, M.'
'Nestola, F.'
'Meneghini, C.'

_publ_section_title
;
 Rietveld refinement of clinopyroxenes with intermediate
 Ca-content along the join diopside-enstatite
 Sample: Di70En30
;
_journal_name_full 'The Canadian Mineralogist'
_journal_page_first 1411
_journal_page_last 1421
_journal_paper_doi 10.2113/gscanmin.43.4.1411
_journal_volume 43
_journal_year 2005
_chemical_compound_source Synthetic
_chemical_formula_sum 'Ca0.7 Mg1.3 O6 Si2'
_chemical_name_mineral Diopside
_space_group_IT_number 15
_symmetry_space_group_name_Hall '-C 2yc'
_symmetry_space_group_name_H-M 'C 1 2/c 1'
_cell_angle_alpha 90
_cell_angle_beta 106.742
_cell_angle_gamma 90
_cell_length_a 9.7264
_cell_length_b 8.9133
_cell_length_c 5.2485
_cell_formula_units_Z 4
_cell_volume 435.728
_database_code_amcsd 0006052
_exptl_crystal_density_diffrn 3.229
_cod_original_formula_sum 'Ca.7 Mg1.3 Si2 O6'
_cod_database_code 9004954

loop_
_space_group_symop_operation_xyz
x,y,z
1/2+x,1/2+y,z
x,-y,1/2+z
1/2+x,1/2-y,1/2+z
-x,y,1/2-z
1/2-x,1/2+y,1/2-z
-x,-y,-z
1/2-x,1/2-y,-z

loop_
_atom_site_label
_atom_site_fract_x
_atom_site_fract_y
_atom_site_fract_z
_atom_site_occupancy
_atom_site_U_iso_or_equiv
Ca2 0.00000 0.28850 0.25000 0.70000 0.01444
Mg2 0.00000 0.28850 0.25000 0.30000 0.01444
Mg1 0.00000 0.90530 0.25000 1.00000 0.00595
Si 0.28957 0.09409 0.23870 1.00000 0.00494
O1 0.11741 0.08969 0.14680 1.00000 0.00646
O2 0.36522 0.25009 0.33370 1.00000 0.00443
O3 0.35009 0.01811 0.00300 1.00000 0.00823

loop_
_cod_related_entry_id
_cod_related_entry_database
_cod_related_entry_code
1 AMCSD 0006052
